data_7230488
loop_
_publ_author_name
'Barakat, Assem'
'Islam, Mohammad Shahidul'
'Ghawas, Hussien Mansur'
'Al-Majid, Abdullah Mohammed'
'El-Senduny, Fardous F.'
'Badria, Farid A.'
'Elshaier, Yaseen A. M. M.'
'Ghabbour, Hazem A.'

_publ_section_title
;
 Substituted spirooxindole derivatives as potent anticancer agents through
 inhibition of phosphodiesterase 1
;
_journal_issue 26
_journal_name_full 'RSC Advances'
_journal_page_first 14335
_journal_paper_doi 10.1039/C8RA02358A
_journal_volume 8
_journal_year 2018
_chemical_formula_sum 'C31 H30 Br N3 O5'
_chemical_formula_weight 604.49
_space_group_crystal_system monoclinic
_space_group_IT_number 14
_space_group_name_Hall '-P 2ybc'
_space_group_name_H-M_alt 'P 1 21/c 1'
_symmetry_space_group_name_Hall '-P 2ybc'
_symmetry_space_group_name_H-M 'P 1 21/c 1'
_atom_sites_solution_hydrogens mixed
_audit_creation_method SHELXL-2014/7
_audit_update_record
;
2017-10-31 deposited with the CCDC.
2018-04-02 downloaded from the CCDC.
;
_cell_angle_alpha 90
_cell_angle_beta 115.616(3)
_cell_angle_gamma 90
_cell_formula_units_Z 4
_cell_length_a 12.0254(6)
_cell_length_b 15.9496(9)
_cell_length_c 16.7865(7)
_cell_measurement_reflns_used 9800
_cell_measurement_temperature 293(2)
_cell_measurement_theta_max 28.34
_cell_measurement_theta_min 2.27
_cell_volume 2903.2(3)
_computing_cell_refinement 'Bruker SAINT'
_computing_data_collection 'Bruker APEX2'
_computing_data_reduction 'Bruker SAINT'
_computing_molecular_graphics 'Bruker SHELXTL'
_computing_publication_material 'Bruker SHELXTL'
_computing_structure_refinement 'SHELXL-2014 (Sheldrick 2014)'
_computing_structure_solution 'SHELXS-97 (Sheldrick 2008)'
_diffrn_ambient_temperature 293(2)
_diffrn_measured_fraction_theta_full 0.999
_diffrn_measured_fraction_theta_max 0.998
_diffrn_measurement_device_type 'Bruker APEX-II CCD'
_diffrn_measurement_method '\f and \w scans'
_diffrn_radiation_type MoK\a
_diffrn_radiation_wavelength 0.71073
_diffrn_reflns_av_R_equivalents 0.1338
_diffrn_reflns_av_unetI/netI 0.0979
_diffrn_reflns_Laue_measured_fraction_full 0.999
_diffrn_reflns_Laue_measured_fraction_max 0.998
_diffrn_reflns_limit_h_max 18
_diffrn_reflns_limit_h_min -18
_diffrn_reflns_limit_k_max 24
_diffrn_reflns_limit_k_min -24
_diffrn_reflns_limit_l_max 25
_diffrn_reflns_limit_l_min -26
_diffrn_reflns_number 95862
_diffrn_reflns_point_group_measured_fraction_full 0.999
_diffrn_reflns_point_group_measured_fraction_max 0.998
_diffrn_reflns_theta_full 25.242
_diffrn_reflns_theta_max 33.833
_diffrn_reflns_theta_min 2.187
_exptl_absorpt_coefficient_mu 1.460
_exptl_absorpt_correction_T_max 0.887
_exptl_absorpt_correction_T_min 0.841
_exptl_absorpt_correction_type multi-scan
_exptl_absorpt_process_details SADABS_Bruker_2014
_exptl_crystal_colour colorless
_exptl_crystal_density_diffrn 1.383
_exptl_crystal_description block
_exptl_crystal_F_000 1248
_exptl_crystal_size_max 0.338
_exptl_crystal_size_mid 0.284
_exptl_crystal_size_min 0.10
_refine_diff_density_max 2.738
_refine_diff_density_min -1.144
_refine_diff_density_rms 0.145
_refine_ls_extinction_method none
_refine_ls_goodness_of_fit_ref 1.029
_refine_ls_hydrogen_treatment constr
_refine_ls_matrix_type full
_refine_ls_number_parameters 357
_refine_ls_number_reflns 11677
_refine_ls_number_restraints 0
_refine_ls_restrained_S_all 1.029
_refine_ls_R_factor_all 0.1672
_refine_ls_R_factor_gt 0.0907
_refine_ls_shift/su_max 0.000
_refine_ls_shift/su_mean 0.000
_refine_ls_structure_factor_coef Fsqd
_refine_ls_weighting_details 'w=1/[\s^2^(Fo^2^)+(0.1384P)^2^+5.4193P] where P=(Fo^2^+2Fc^2^)/3'
_refine_ls_weighting_scheme calc
_refine_ls_wR_factor_gt 0.2317
_refine_ls_wR_factor_ref 0.2789
_reflns_Friedel_coverage 0.000
_reflns_number_gt 6536
_reflns_number_total 11677
_reflns_threshold_expression 'I > 2\s(I)'
_cod_data_source_file c8ra02358a2.cif
_cod_data_source_block a_a
_cod_database_code 7230488
_shelx_shelxl_version_number 2014/7
_shelx_space_group_comment
;
The symmetry employed for this shelxl refinement is uniquely defined
by the following loop, which should always be used as a source of
symmetry information in preference to the above space-group names.
They are only intended as comments.
;

loop_
_space_group_symop_operation_xyz
'x, y, z'
'-x, y+1/2, -z+1/2'
'-x, -y, -z'
'x, -y-1/2, z-1/2'

loop_
_atom_site_label
_atom_site_type_symbol
_atom_site_fract_x
_atom_site_fract_y
_atom_site_fract_z
_atom_site_U_iso_or_equiv
_atom_site_adp_type
_atom_site_occupancy
_atom_site_site_symmetry_order
_atom_site_calc_flag
_atom_site_refinement_flags_posn
_atom_site_refinement_flags_adp
_atom_site_refinement_flags_occupancy
Br1 Br 0.44192(4) -0.23413(3) 0.26318(3) 0.04130(16) Uani 1 1 d . . .
O1 O -0.0876(4) -0.56517(19) 0.3904(2) 0.0526(11) Uani 1 1 d . . .
O2 O -0.1449(2) -0.30620(14) 0.19161(14) 0.0171(4) Uani 1 1 d . . .
N1 N -0.1023(3) -0.57831(16) 0.21141(18) 0.0203(5) Uani 1 1 d . . .
N2 N -0.2849(5) -0.5130(2) 0.3142(3) 0.0444(10) Uani 1 1 d . . .
H2B H -0.3112 -0.5197 0.3539 0.053 Uiso 1 1 calc R U .
N3 N -0.1114(3) -0.3146(2) 0.47271(18) 0.0296(7) Uani 1 1 d . . .
H2 H -0.0931 -0.3260 0.5180 0.036 Uiso 1 1 d R U .
C1 C -0.1577(3) -0.50966(19) 0.2401(2) 0.0193(6) Uani 1 1 d . . .
C2 C -0.0620(3) -0.43772(18) 0.25735(19) 0.0155(5) Uani 1 1 d . . .
H2A H 0.0095 -0.4479 0.3139 0.019 Uiso 1 1 calc R U .
C3 C -0.0232(3) -0.44886(18) 0.18175(19) 0.0148(5) Uani 1 1 d . . .
H3A H -0.0895 -0.4269 0.1275 0.018 Uiso 1 1 calc R U .
C4 C -0.0200(3) -0.5442(2) 0.1727(2) 0.0194(6) Uani 1 1 d . . .
H4A H 0.0644 -0.5643 0.2075 0.023 Uiso 1 1 calc R U .
C5 C -0.0694(4) -0.5809(2) 0.0797(2) 0.0244(7) Uani 1 1 d . . .
H5A H -0.1306 -0.5444 0.0370 0.029 Uiso 1 1 calc R U .
H5B H -0.0033 -0.5903 0.0622 0.029 Uiso 1 1 calc R U .
C6 C -0.1267(4) -0.6635(2) 0.0888(2) 0.0274(7) Uani 1 1 d . . .
H6A H -0.1881 -0.6827 0.0319 0.033 Uiso 1 1 calc R U .
H6B H -0.0642 -0.7066 0.1143 0.033 Uiso 1 1 calc R U .
C7 C -0.1856(4) -0.6421(2) 0.1504(3) 0.0270(7) Uani 1 1 d . . .
H7A H -0.2679 -0.6195 0.1175 0.032 Uiso 1 1 calc R U .
H7B H -0.1907 -0.6913 0.1826 0.032 Uiso 1 1 calc R U .
C8 C -0.2892(3) -0.4801(2) 0.1811(3) 0.0235(7) Uani 1 1 d . . .
C9 C -0.3424(3) -0.4487(2) 0.0965(3) 0.0269(7) Uani 1 1 d . . .
H9A H -0.2993 -0.4501 0.0619 0.032 Uiso 1 1 calc R U .
C10 C -0.4616(4) -0.4148(3) 0.0624(4) 0.0415(11) Uani 1 1 d . . .
H10A H -0.4967 -0.3932 0.0054 0.050 Uiso 1 1 calc R U .
C11 C -0.5264(4) -0.4130(3) 0.1113(4) 0.0471(12) Uani 1 1 d . . .
H11A H -0.6049 -0.3896 0.0878 0.057 Uiso 1 1 calc R U .
C12 C -0.4777(5) -0.4453(3) 0.1946(5) 0.0535(16) Uani 1 1 d . . .
H12A H -0.5232 -0.4453 0.2274 0.064 Uiso 1 1 calc R U .
C13 C -0.3560(4) -0.4791(2) 0.2307(3) 0.0359(10) Uani 1 1 d . . .
C14 C -0.1699(5) -0.5340(2) 0.3254(3) 0.0366(10) Uani 1 1 d . . .
C15 C -0.1127(3) -0.35055(18) 0.25869(18) 0.0147(5) Uani 1 1 d . . .
C16 C -0.1254(3) -0.32223(19) 0.33548(18) 0.0174(6) Uani 1 1 d . . .
C17 C -0.0798(4) -0.3599(2) 0.4181(2) 0.0273(8) Uani 1 1 d . . .
H17A H -0.0341 -0.4092 0.4334 0.033 Uiso 1 1 calc R U .
C18 C -0.1802(3) -0.2456(2) 0.4285(2) 0.0208(6) Uani 1 1 d . . .
C19 C -0.2327(3) -0.1825(2) 0.4586(2) 0.0221(6) Uani 1 1 d . . .
H19A H -0.2259 -0.1825 0.5159 0.027 Uiso 1 1 calc R U .
C20 C -0.2956(3) -0.1197(2) 0.3990(2) 0.0219(6) Uani 1 1 d . . .
H20A H -0.3307 -0.0761 0.4171 0.026 Uiso 1 1 calc R U .
C21 C -0.3074(3) -0.1205(2) 0.3124(2) 0.0211(6) Uani 1 1 d . . .
H21A H -0.3506 -0.0776 0.2740 0.025 Uiso 1 1 calc R U .
C22 C -0.2563(3) -0.18385(19) 0.2828(2) 0.0168(6) Uani 1 1 d . . .
H22A H -0.2654 -0.1839 0.2249 0.020 Uiso 1 1 calc R U .
C23 C -0.1906(3) -0.24776(18) 0.3410(2) 0.0154(5) Uani 1 1 d . . .
C24 C 0.0937(3) -0.4015(2) 0.1979(2) 0.0182(6) Uani 1 1 d . . .
C25 C 0.0895(3) -0.3336(2) 0.1448(2) 0.0214(6) Uani 1 1 d . . .
H25A H 0.0158 -0.3212 0.0962 0.026 Uiso 1 1 calc R U .
C26 C 0.1924(4) -0.2837(2) 0.1623(3) 0.0273(7) Uani 1 1 d . . .
H26A H 0.1875 -0.2379 0.1266 0.033 Uiso 1 1 calc R U .
C27 C 0.3019(3) -0.3035(3) 0.2339(3) 0.0277(8) Uani 1 1 d . . .
C28 C 0.3104(3) -0.3724(3) 0.2863(3) 0.0309(8) Uani 1 1 d . . .
H28A H 0.3852 -0.3862 0.3332 0.037 Uiso 1 1 calc R U .
C29 C 0.2060(3) -0.4212(2) 0.2683(3) 0.0271(7) Uani 1 1 d . . .
H29A H 0.2114 -0.4673 0.3037 0.033 Uiso 1 1 calc R U .
O3 O -0.3669(7) -0.3983(4) 0.5614(3) 0.0454(18) Uani 0.5 1 d . . P
C30 C -0.4235(8) -0.3141(6) 0.5275(5) 0.038(2) Uani 0.5 1 d . . P
H30A H -0.4269 -0.3047 0.4694 0.046 Uiso 0.5 1 calc R U P
H30B H -0.3726 -0.2705 0.5667 0.046 Uiso 0.5 1 calc R U P
C33 C -0.5575(11) -0.3092(8) 0.5219(8) 0.054(3) Uiso 0.5 1 d . . P
H33A H -0.6104 -0.2795 0.4694 0.080 Uiso 0.5 1 calc R U P
H33B H -0.5551 -0.2802 0.5728 0.080 Uiso 0.5 1 calc R U P
H33C H -0.5888 -0.3649 0.5202 0.080 Uiso 0.5 1 calc R U P
O1W O -0.1082(3) -0.15077(17) 0.13937(17) 0.0405(8) Uani 1 1 d . . .
H1 H -0.1107 -0.1841 0.1749 0.061 Uiso 1 1 d R U .
O2W O -0.4282(8) -0.5076(4) 0.4149(4) 0.123(3) Uani 1 1 d . . .

loop_
_atom_site_aniso_label
_atom_site_aniso_U_11
_atom_site_aniso_U_22
_atom_site_aniso_U_33
_atom_site_aniso_U_23
_atom_site_aniso_U_13
_atom_site_aniso_U_12
Br1 0.0234(2) 0.0517(3) 0.0479(3) -0.0149(2) 0.01459(19) -0.01497(17)
O1 0.113(3) 0.0258(15) 0.0316(15) 0.0138(12) 0.043(2) 0.0229(18)
O2 0.0225(11) 0.0146(10) 0.0140(9) 0.0017(7) 0.0077(9) 0.0025(8)
N1 0.0330(16) 0.0121(11) 0.0192(12) 0.0006(9) 0.0145(12) 0.0029(10)
N2 0.080(3) 0.0257(16) 0.059(2) -0.0026(16) 0.060(2) -0.0039(18)
N3 0.051(2) 0.0252(15) 0.0104(11) 0.0028(10) 0.0107(13) 0.0141(14)
C1 0.0311(17) 0.0137(13) 0.0183(13) 0.0008(10) 0.0155(13) 0.0015(12)
C2 0.0209(14) 0.0133(12) 0.0115(12) 0.0020(9) 0.0060(11) 0.0054(10)
C3 0.0152(13) 0.0151(12) 0.0133(12) -0.0004(10) 0.0054(11) 0.0022(10)
C4 0.0222(15) 0.0181(14) 0.0192(14) -0.0009(11) 0.0101(12) 0.0060(11)
C5 0.0339(19) 0.0231(16) 0.0205(15) -0.0045(12) 0.0157(14) 0.0016(14)
C6 0.034(2) 0.0212(16) 0.0275(17) -0.0061(13) 0.0134(15) 0.0021(14)
C7 0.037(2) 0.0167(15) 0.0318(18) -0.0057(13) 0.0188(16) -0.0056(14)
C8 0.0257(17) 0.0143(14) 0.0395(19) -0.0067(12) 0.0224(16) -0.0049(12)
C9 0.0190(16) 0.0220(16) 0.0348(19) -0.0065(14) 0.0072(14) -0.0031(12)
C10 0.0203(18) 0.034(2) 0.058(3) -0.0150(19) 0.0055(19) 0.0010(15)
C11 0.027(2) 0.040(2) 0.073(4) -0.013(2) 0.020(2) -0.0022(18)
C12 0.049(3) 0.031(2) 0.113(5) -0.029(3) 0.065(3) -0.016(2)
C13 0.048(2) 0.0180(16) 0.062(3) -0.0062(16) 0.043(2) -0.0074(15)
C14 0.077(3) 0.0162(15) 0.0327(19) 0.0026(14) 0.039(2) 0.0043(18)
C15 0.0157(13) 0.0146(12) 0.0117(12) -0.0017(9) 0.0040(10) 0.0012(10)
C16 0.0242(15) 0.0163(13) 0.0098(11) -0.0019(10) 0.0056(11) 0.0021(11)
C17 0.045(2) 0.0215(15) 0.0139(13) 0.0016(11) 0.0108(14) 0.0121(15)
C18 0.0282(17) 0.0204(14) 0.0134(13) -0.0015(11) 0.0086(12) 0.0017(12)
C19 0.0283(17) 0.0228(15) 0.0161(13) -0.0062(11) 0.0105(13) -0.0002(13)
C20 0.0206(15) 0.0218(15) 0.0241(15) -0.0057(12) 0.0105(13) 0.0016(12)
C21 0.0196(15) 0.0221(15) 0.0218(15) 0.0009(12) 0.0092(13) 0.0025(12)
C22 0.0158(13) 0.0191(14) 0.0161(13) 0.0017(10) 0.0075(11) 0.0009(11)
C23 0.0184(14) 0.0138(12) 0.0139(12) -0.0016(10) 0.0071(11) -0.0015(10)
C24 0.0171(14) 0.0195(14) 0.0187(13) -0.0034(11) 0.0084(12) 0.0004(11)
C25 0.0185(15) 0.0263(16) 0.0187(14) -0.0007(12) 0.0075(12) -0.0032(12)
C26 0.0257(17) 0.0300(18) 0.0286(17) -0.0038(14) 0.0139(15) -0.0066(14)
C27 0.0180(15) 0.0343(19) 0.0340(19) -0.0141(15) 0.0144(15) -0.0063(14)
C28 0.0151(16) 0.043(2) 0.0306(18) -0.0048(16) 0.0060(14) 0.0038(14)
C29 0.0164(15) 0.0322(18) 0.0297(17) 0.0027(14) 0.0071(14) 0.0039(13)
O3 0.078(5) 0.044(3) 0.013(2) -0.011(2) 0.018(3) -0.038(3)
C30 0.038(5) 0.051(5) 0.018(3) -0.002(3) 0.005(3) -0.029(4)
O1W 0.078(2) 0.0227(13) 0.0151(11) -0.0012(9) 0.0150(14) -0.0153(14)
O2W 0.199(7) 0.118(5) 0.109(4) -0.044(4) 0.121(5) -0.077(5)

loop_
_atom_type_symbol
_atom_type_description
_atom_type_scat_dispersion_real
_atom_type_scat_dispersion_imag
_atom_type_scat_source
C C 0.0033 0.0016 'International Tables Vol C Tables 4.2.6.8 and 6.1.1.4'
H H 0.0000 0.0000 'International Tables Vol C Tables 4.2.6.8 and 6.1.1.4'
Br Br -0.2901 2.4595 'International Tables Vol C Tables 4.2.6.8 and 6.1.1.4'
N N 0.0061 0.0033 'International Tables Vol C Tables 4.2.6.8 and 6.1.1.4'
O O 0.0106 0.0060 'International Tables Vol C Tables 4.2.6.8 and 6.1.1.4'

loop_
_geom_angle_atom_site_label_1
_geom_angle_atom_site_label_2
_geom_angle_atom_site_label_3
_geom_angle
C1 N1 C7 118.1(3)
C1 N1 C4 110.5(2)
C7 N1 C4 108.9(2)
C14 N2 C13 112.4(3)
C14 N2 H2B 123.8
C13 N2 H2B 123.8
C17 N3 C18 110.0(3)
C17 N3 H2 122.6
C18 N3 H2 127.4
N1 C1 C8 120.4(3)
N1 C1 C14 110.8(3)
C8 C1 C14 101.0(3)
N1 C1 C2 101.9(3)
C8 C1 C2 111.4(2)
C14 C1 C2 111.7(3)
C15 C2 C3 112.5(2)
C15 C2 C1 114.0(3)
C3 C2 C1 103.0(2)
C15 C2 H2A 109.0
C3 C2 H2A 109.0
C1 C2 H2A 109.0
C24 C3 C4 116.9(3)
C24 C3 C2 112.6(2)
C4 C3 C2 103.1(2)
C24 C3 H3A 108.0
C4 C3 H3A 108.0
C2 C3 H3A 108.0
N1 C4 C5 105.4(3)
N1 C4 C3 105.5(2)
C5 C4 C3 117.9(3)
N1 C4 H4A 109.2
C5 C4 H4A 109.2
C3 C4 H4A 109.2
C6 C5 C4 102.8(3)
C6 C5 H5A 111.2
C4 C5 H5A 111.2
C6 C5 H5B 111.2
C4 C5 H5B 111.2
H5A C5 H5B 109.1
C7 C6 C5 103.7(3)
C7 C6 H6A 111.0
C5 C6 H6A 111.0
C7 C6 H6B 111.0
C5 C6 H6B 111.0
H6A C6 H6B 109.0
N1 C7 C6 104.4(3)
N1 C7 H7A 110.9
C6 C7 H7A 110.9
N1 C7 H7B 110.9
C6 C7 H7B 110.9
H7A C7 H7B 108.9
C9 C8 C13 119.1(4)
C9 C8 C1 131.9(3)
C13 C8 C1 108.7(4)
C8 C9 C10 119.8(4)
C8 C9 H9A 120.1
C10 C9 H9A 120.1
C11 C10 C9 121.1(5)
C11 C10 H10A 119.5
C9 C10 H10A 119.5
C10 C11 C12 120.6(5)
C10 C11 H11A 119.7
C12 C11 H11A 119.7
C11 C12 C13 119.1(4)
C11 C12 H12A 120.4
C13 C12 H12A 120.4
C8 C13 N2 109.7(4)
C8 C13 C12 120.3(5)
N2 C13 C12 130.0(4)
O1 C14 N2 127.7(4)
O1 C14 C1 124.3(4)
N2 C14 C1 107.9(4)
O2 C15 C16 121.5(3)
O2 C15 C2 118.5(3)
C16 C15 C2 120.0(3)
C17 C16 C15 127.7(3)
C17 C16 C23 106.4(3)
C15 C16 C23 125.9(3)
N3 C17 C16 110.0(3)
N3 C17 H17A 125.0
C16 C17 H17A 125.0
N3 C18 C19 129.8(3)
N3 C18 C23 107.4(3)
C19 C18 C23 122.8(3)
C20 C19 C18 116.9(3)
C20 C19 H19A 121.6
C18 C19 H19A 121.6
C19 C20 C21 121.5(3)
C19 C20 H20A 119.3
C21 C20 H20A 119.3
C22 C21 C20 121.3(3)
C22 C21 H21A 119.3
C20 C21 H21A 119.3
C21 C22 C23 119.1(3)
C21 C22 H22A 120.4
C23 C22 H22A 120.4
C22 C23 C18 118.4(3)
C22 C23 C16 135.4(3)
C18 C23 C16 106.2(3)
C25 C24 C29 118.2(3)
C25 C24 C3 120.0(3)
C29 C24 C3 121.7(3)
C24 C25 C26 121.9(3)
C24 C25 H25A 119.1
C26 C25 H25A 119.1
C27 C26 C25 118.6(4)
C27 C26 H26A 120.7
C25 C26 H26A 120.7
C26 C27 C28 121.0(3)
C26 C27 Br1 119.9(3)
C28 C27 Br1 119.1(3)
C27 C28 C29 119.5(4)
C27 C28 H28A 120.2
C29 C28 H28A 120.2
C24 C29 C28 120.7(4)
C24 C29 H29A 119.6
C28 C29 H29A 119.6
O3 C30 C33 110.6(7)
O3 C30 H30A 109.5
C33 C30 H30A 109.5
O3 C30 H30B 109.5
C33 C30 H30B 109.5
H30A C30 H30B 108.1
C30 C33 H33A 109.5
C30 C33 H33B 109.5
H33A C33 H33B 109.5
C30 C33 H33C 109.5
H33A C33 H33C 109.5
H33B C33 H33C 109.5

loop_
_geom_bond_atom_site_label_1
_geom_bond_atom_site_label_2
_geom_bond_distance
Br1 C27 1.893(4)
O1 C14 1.218(6)
O2 C15 1.241(4)
N1 C1 1.467(4)
N1 C7 1.483(5)
N1 C4 1.502(4)
N2 C14 1.355(7)
N2 C13 1.397(7)
N2 H2B 0.8600
N3 C17 1.345(4)
N3 C18 1.385(4)
N3 H2 0.7177
C1 C8 1.533(5)
C1 C14 1.551(5)
C1 C2 1.561(5)
C2 C15 1.522(4)
C2 C3 1.541(4)
C2 H2A 0.9800
C3 C24 1.512(4)
C3 C4 1.531(4)
C3 H3A 0.9800
C4 C5 1.526(4)
C4 H4A 0.9800
C5 C6 1.525(5)
C5 H5A 0.9700
C5 H5B 0.9700
C6 C7 1.524(5)
C6 H6A 0.9700
C6 H6B 0.9700
C7 H7A 0.9700
C7 H7B 0.9700
C8 C9 1.375(6)
C8 C13 1.384(5)
C9 C10 1.402(6)
C9 H9A 0.9300
C10 C11 1.355(8)
C10 H10A 0.9300
C11 C12 1.361(9)
C11 H11A 0.9300
C12 C13 1.425(7)
C12 H12A 0.9300
C15 C16 1.435(4)
C16 C17 1.388(4)
C16 C23 1.448(4)
C17 H17A 0.9300
C18 C19 1.393(5)
C18 C23 1.420(4)
C19 C20 1.385(5)
C19 H19A 0.9300
C20 C21 1.398(5)
C20 H20A 0.9300
C21 C22 1.383(5)
C21 H21A 0.9300
C22 C23 1.396(4)
C22 H22A 0.9300
C24 C25 1.390(5)
C24 C29 1.392(5)
C25 C26 1.392(5)
C25 H25A 0.9300
C26 C27 1.382(6)
C26 H26A 0.9300
C27 C28 1.384(6)
C28 C29 1.395(5)
C28 H28A 0.9300
C29 H29A 0.9300
O3 C30 1.502(13)
C30 C33 1.575(14)
C30 H30A 0.9700
C30 H30B 0.9700
C33 H33A 0.9600
C33 H33B 0.9600
C33 H33C 0.9600
O1W H1 0.8089

loop_
_geom_torsion_atom_site_label_1
_geom_torsion_atom_site_label_2
_geom_torsion_atom_site_label_3
_geom_torsion_atom_site_label_4
_geom_torsion
C7 N1 C1 C8 -27.7(4)
C4 N1 C1 C8 98.6(3)
C7 N1 C1 C14 89.6(4)
C4 N1 C1 C14 -144.1(3)
C7 N1 C1 C2 -151.5(3)
C4 N1 C1 C2 -25.2(3)
N1 C1 C2 C15 160.8(2)
C8 C1 C2 C15 31.1(3)
C14 C1 C2 C15 -80.9(3)
N1 C1 C2 C3 38.6(3)
C8 C1 C2 C3 -91.1(3)
C14 C1 C2 C3 156.8(3)
C15 C2 C3 C24 72.3(3)
C1 C2 C3 C24 -164.5(3)
C15 C2 C3 C4 -160.8(3)
C1 C2 C3 C4 -37.7(3)
C1 N1 C4 C5 -123.5(3)
C7 N1 C4 C5 7.9(3)
C1 N1 C4 C3 2.0(3)
C7 N1 C4 C3 133.3(3)
C24 C3 C4 N1 146.6(3)
C2 C3 C4 N1 22.6(3)
C24 C3 C4 C5 -96.1(4)
C2 C3 C4 C5 139.9(3)
N1 C4 C5 C6 -28.5(3)
C3 C4 C5 C6 -145.8(3)
C4 C5 C6 C7 38.4(4)
C1 N1 C7 C6 143.2(3)
C4 N1 C7 C6 16.1(4)
C5 C6 C7 N1 -33.8(4)
N1 C1 C8 C9 -58.9(5)
C14 C1 C8 C9 179.0(4)
C2 C1 C8 C9 60.3(5)
N1 C1 C8 C13 128.4(3)
C14 C1 C8 C13 6.2(3)
C2 C1 C8 C13 -112.5(3)
C13 C8 C9 C10 1.4(5)
C1 C8 C9 C10 -170.7(3)
C8 C9 C10 C11 -0.7(6)
C9 C10 C11 C12 -0.9(7)
C10 C11 C12 C13 1.6(7)
C9 C8 C13 N2 -179.5(3)
C1 C8 C13 N2 -5.7(4)
C9 C8 C13 C12 -0.7(5)
C1 C8 C13 C12 173.2(3)
C14 N2 C13 C8 2.6(5)
C14 N2 C13 C12 -176.1(4)
C11 C12 C13 C8 -0.9(6)
C11 C12 C13 N2 177.7(4)
C13 N2 C14 O1 -179.4(4)
C13 N2 C14 C1 1.7(5)
N1 C1 C14 O1 47.7(5)
C8 C1 C14 O1 176.3(4)
C2 C1 C14 O1 -65.2(5)
N1 C1 C14 N2 -133.4(3)
C8 C1 C14 N2 -4.7(4)
C2 C1 C14 N2 113.8(4)
C3 C2 C15 O2 16.7(4)
C1 C2 C15 O2 -100.1(3)
C3 C2 C15 C16 -164.9(3)
C1 C2 C15 C16 78.3(4)
O2 C15 C16 C17 -171.2(4)
C2 C15 C16 C17 10.5(5)
O2 C15 C16 C23 9.5(5)
C2 C15 C16 C23 -168.9(3)
C18 N3 C17 C16 0.6(5)
C15 C16 C17 N3 -179.7(4)
C23 C16 C17 N3 -0.2(4)
C17 N3 C18 C19 179.4(4)
C17 N3 C18 C23 -0.7(5)
N3 C18 C19 C20 178.9(4)
C23 C18 C19 C20 -0.9(5)
C18 C19 C20 C21 1.0(5)
C19 C20 C21 C22 -0.3(5)
C20 C21 C22 C23 -0.6(5)
C21 C22 C23 C18 0.7(5)
C21 C22 C23 C16 -179.8(4)
N3 C18 C23 C22 -179.8(3)
C19 C18 C23 C22 0.1(5)
N3 C18 C23 C16 0.6(4)
C19 C18 C23 C16 -179.6(3)
C17 C16 C23 C22 -179.8(4)
C15 C16 C23 C22 -0.3(6)
C17 C16 C23 C18 -0.2(4)
C15 C16 C23 C18 179.2(3)
C4 C3 C24 C25 128.4(3)
C2 C3 C24 C25 -112.6(3)
C4 C3 C24 C29 -55.1(4)
C2 C3 C24 C29 63.9(4)
C29 C24 C25 C26 -2.5(5)
C3 C24 C25 C26 174.0(3)
C24 C25 C26 C27 1.0(5)
C25 C26 C27 C28 1.3(6)
C25 C26 C27 Br1 -177.1(3)
C26 C27 C28 C29 -2.0(6)
Br1 C27 C28 C29 176.4(3)
C25 C24 C29 C28 1.8(5)
C3 C24 C29 C28 -174.7(3)
C27 C28 C29 C24 0.4(6)
